data_4305882
loop_
_publ_author_name
'Julie A. DuPont'
'Glenn P. A. Yap'
'Charles G. Riordan'

_publ_section_title
;
Influence of Ligand Electronic Effects on the Structure of Monovalent
Cobalt Complexes
;
_journal_name_full 'Inorganic Chemistry'
_journal_page_first 10700
_journal_page_last 10707
_journal_paper_doi 10.1021/ic800813u
_journal_volume 47
_journal_year 2008
_chemical_formula_sum 'C39 H53 B Co O3 P S3'
_chemical_formula_weight 766.70
_chemical_name_systematic
; 
 ? 
;
_space_group_IT_number 14
_symmetry_cell_setting monoclinic
_symmetry_space_group_name_Hall '-P 2ybc'
_symmetry_space_group_name_H-M 'P 1 21/c 1'
_atom_sites_solution_hydrogens geom
_atom_sites_solution_primary direct
_atom_sites_solution_secondary difmap
_audit_creation_method SHELXL-97
_cell_angle_alpha 90.00
_cell_angle_beta 97.251(3)
_cell_angle_gamma 90.00
_cell_formula_units_Z 4
_cell_length_a 10.6669(19)
_cell_length_b 17.983(3)
_cell_length_c 20.792(4)
_cell_measurement_reflns_used 969
_cell_measurement_temperature 120(2)
_cell_measurement_theta_max 27.89
_cell_measurement_theta_min 2.23
_cell_volume 3956.5(12)
_computing_cell_refinement 'SHELXTL, Sheldrick (2001)'
_computing_data_collection 'SMART, Bruker (2002)'
_computing_data_reduction 'SHELXTL, Sheldrick (2001)'
_computing_molecular_graphics 'SHELXTL, Sheldrick (2001)'
_computing_publication_material 'SHELXTL, Sheldrick (2001)'
_computing_structure_refinement 'SHELXL-97 (Sheldrick, 1997)'
_computing_structure_solution 'SHELXS-97 (Sheldrick, 1990)'
_diffrn_ambient_temperature 120(2)
_diffrn_detector_area_resol_mean 836.6
_diffrn_measured_fraction_theta_full 0.999
_diffrn_measured_fraction_theta_max 0.926
_diffrn_measurement_device_type 'Bruker AXS APEX diffractometer'
_diffrn_measurement_method \w
_diffrn_radiation_monochromator graphite
_diffrn_radiation_source 'fine-focus sealed tube'
_diffrn_radiation_type MoK\a
_diffrn_radiation_wavelength 0.71073
_diffrn_reflns_av_R_equivalents 0.0340
_diffrn_reflns_av_sigmaI/netI 0.0355
_diffrn_reflns_limit_h_max 13
_diffrn_reflns_limit_h_min -14
_diffrn_reflns_limit_k_max 23
_diffrn_reflns_limit_k_min -23
_diffrn_reflns_limit_l_max 26
_diffrn_reflns_limit_l_min -27
_diffrn_reflns_number 32959
_diffrn_reflns_theta_full 25.00
_diffrn_reflns_theta_max 28.32
_diffrn_reflns_theta_min 1.92
_diffrn_standards_decay_% <1
_exptl_absorpt_coefficient_mu 0.667
_exptl_absorpt_correction_T_max 0.9738
_exptl_absorpt_correction_T_min 0.8781
_exptl_absorpt_correction_type multi-scan
_exptl_absorpt_process_details 'SADABS, Sheldrick (2003)'
_exptl_crystal_colour blue
_exptl_crystal_density_diffrn 1.287
_exptl_crystal_density_method 'not measured'
_exptl_crystal_description block
_exptl_crystal_F_000 1624
_exptl_crystal_size_max 0.20
_exptl_crystal_size_mid 0.18
_exptl_crystal_size_min 0.04
_refine_diff_density_max 0.465
_refine_diff_density_min -0.259
_refine_diff_density_rms 0.066
_refine_ls_extinction_method none
_refine_ls_goodness_of_fit_ref 1.024
_refine_ls_hydrogen_treatment constr
_refine_ls_matrix_type full
_refine_ls_number_parameters 442
_refine_ls_number_reflns 9128
_refine_ls_number_restraints 0
_refine_ls_restrained_S_all 1.024
_refine_ls_R_factor_all 0.0506
_refine_ls_R_factor_gt 0.0386
_refine_ls_shift/su_max 0.002
_refine_ls_shift/su_mean 0.000
_refine_ls_structure_factor_coef Fsqd
_refine_ls_weighting_details 'calc w=1/[\s^2^(Fo^2^)+(0.0457P)^2^+2.3791P] where P=(Fo^2^+2Fc^2^)/3'
_refine_ls_weighting_scheme calc
_refine_ls_wR_factor_gt 0.0879
_refine_ls_wR_factor_ref 0.0945
_reflns_number_gt 7667
_reflns_number_total 9128
_reflns_threshold_expression >2sigma(I)
_cod_data_source_file ic800813u_si_001_6.cif
_cod_data_source_block char084
_cod_depositor_comments
;
The following automatic conversions were performed:
'_symmetry_cell_setting' value 'Monoclinic' changed to 'monoclinic'
according to '/home/saulius/struct/CIF-dictionaries/cif_core.dic'
dictionary named 'cif_core.dic' version 2.4.1 from 2010-06-29.

Automatic conversion script
Id: cif_fix_enum 1527 2010-12-29 10:47:43Z saulius 
;
_cod_database_code 4305882

loop_
_symmetry_equiv_pos_as_xyz
'x, y, z'
'-x, y+1/2, -z+1/2'
'-x, -y, -z'
'x, -y-1/2, z-1/2'

loop_
_atom_site_label
_atom_site_type_symbol
_atom_site_fract_x
_atom_site_fract_y
_atom_site_fract_z
_atom_site_U_iso_or_equiv
_atom_site_adp_type
_atom_site_occupancy
_atom_site_symmetry_multiplicity
_atom_site_calc_flag
_atom_site_refinement_flags
_atom_site_disorder_assembly
_atom_site_disorder_group
Co Co 0.86028(2) 0.760007(14) 0.059087(12) 0.01444(7) Uani 1 1 d . . .
B B 1.1130(2) 0.81734(12) 0.16263(11) 0.0173(4) Uani 1 1 d . . .
O1 O 0.56924(12) 0.76759(7) -0.00978(7) 0.0186(3) Uani 1 1 d . . .
O2 O 0.71557(13) 0.84267(7) -0.06311(6) 0.0186(3) Uani 1 1 d . . .
O3 O 0.70442(13) 0.70799(8) -0.08317(6) 0.0204(3) Uani 1 1 d . . .
P P 0.71686(4) 0.76697(3) -0.02285(2) 0.01494(11) Uani 1 1 d . . .
S1 S 0.95756(4) 0.68375(3) 0.13968(2) 0.01581(10) Uani 1 1 d . . .
S2 S 0.84495(4) 0.86154(3) 0.12778(2) 0.01679(10) Uani 1 1 d . . .
S3 S 1.04056(4) 0.80846(3) 0.02309(2) 0.01662(10) Uani 1 1 d . . .
C1 C 1.22047(19) 0.87140(12) 0.27620(10) 0.0222(4) Uani 1 1 d . . .
H1A H 1.1376 0.8802 0.2867 0.027 Uiso 1 1 calc R . .
C2 C 1.3229(2) 0.88807(12) 0.32186(10) 0.0238(4) Uani 1 1 d . . .
H2A H 1.3091 0.9084 0.3625 0.029 Uiso 1 1 calc R . .
C3 C 1.4449(2) 0.87530(12) 0.30869(10) 0.0240(4) Uani 1 1 d . . .
H3A H 1.5151 0.8870 0.3399 0.029 Uiso 1 1 calc R . .
C4 C 1.46284(19) 0.84526(12) 0.24937(10) 0.0246(4) Uani 1 1 d . . .
H4A H 1.5459 0.8353 0.2397 0.030 Uiso 1 1 calc R . .
C5 C 1.35930(19) 0.82961(12) 0.20403(10) 0.0232(4) Uani 1 1 d . . .
H5A H 1.3740 0.8094 0.1634 0.028 Uiso 1 1 calc R . .
C6 C 1.23483(18) 0.84201(11) 0.21500(9) 0.0182(4) Uani 1 1 d . . .
C7 C 1.06049(19) 0.74176(11) 0.19536(10) 0.0210(4) Uani 1 1 d . . .
H7A H 1.0139 0.7567 0.2315 0.025 Uiso 1 1 calc R . .
H7B H 1.1340 0.7116 0.2139 0.025 Uiso 1 1 calc R . .
C8 C 0.85148(19) 0.63614(11) 0.19103(9) 0.0181(4) Uani 1 1 d . . .
C9 C 0.9338(2) 0.59032(12) 0.24164(10) 0.0247(4) Uani 1 1 d . . .
H9A H 0.8798 0.5630 0.2683 0.037 Uiso 1 1 calc R . .
H9B H 0.9901 0.6235 0.2693 0.037 Uiso 1 1 calc R . .
H9C H 0.9843 0.5550 0.2199 0.037 Uiso 1 1 calc R . .
C10 C 0.7680(2) 0.58503(11) 0.14549(10) 0.0230(4) Uani 1 1 d . . .
H10A H 0.7120 0.5567 0.1703 0.035 Uiso 1 1 calc R . .
H10B H 0.8212 0.5506 0.1244 0.035 Uiso 1 1 calc R . .
H10C H 0.7172 0.6149 0.1124 0.035 Uiso 1 1 calc R . .
C11 C 0.7722(2) 0.69190(11) 0.22371(10) 0.0223(4) Uani 1 1 d . . .
H11A H 0.7122 0.6651 0.2472 0.033 Uiso 1 1 calc R . .
H11B H 0.7258 0.7239 0.1907 0.033 Uiso 1 1 calc R . .
H11C H 0.8277 0.7225 0.2542 0.033 Uiso 1 1 calc R . .
C12 C 1.00897(18) 0.88587(11) 0.15697(10) 0.0212(4) Uani 1 1 d . . .
H12A H 1.0369 0.9241 0.1276 0.025 Uiso 1 1 calc R . .
H12B H 1.0109 0.9089 0.2003 0.025 Uiso 1 1 calc R . .
C13 C 0.77345(19) 0.95131(11) 0.09780(10) 0.0211(4) Uani 1 1 d . . .
C14 C 0.7928(2) 1.00715(12) 0.15352(11) 0.0271(5) Uani 1 1 d . . .
H14A H 0.7483 1.0534 0.1404 0.041 Uiso 1 1 calc R . .
H14B H 0.8833 1.0174 0.1644 0.041 Uiso 1 1 calc R . .
H14C H 0.7594 0.9865 0.1915 0.041 Uiso 1 1 calc R . .
C15 C 0.8326(2) 0.97930(12) 0.03950(10) 0.0266(5) Uani 1 1 d . . .
H15A H 0.7870 1.0235 0.0217 0.040 Uiso 1 1 calc R . .
H15B H 0.8275 0.9404 0.0063 0.040 Uiso 1 1 calc R . .
H15C H 0.9214 0.9920 0.0529 0.040 Uiso 1 1 calc R . .
C16 C 0.6324(2) 0.93588(12) 0.08001(11) 0.0281(5) Uani 1 1 d . . .
H16A H 0.5890 0.9820 0.0654 0.042 Uiso 1 1 calc R . .
H16B H 0.5972 0.9168 0.1181 0.042 Uiso 1 1 calc R . .
H16C H 0.6205 0.8989 0.0452 0.042 Uiso 1 1 calc R . .
C17 C 1.16230(18) 0.79994(12) 0.09215(9) 0.0200(4) Uani 1 1 d . . .
H17A H 1.1970 0.7488 0.0930 0.024 Uiso 1 1 calc R . .
H17B H 1.2320 0.8346 0.0862 0.024 Uiso 1 1 calc R . .
C18 C 1.10708(19) 0.76038(11) -0.04383(9) 0.0183(4) Uani 1 1 d . . .
C19 C 1.23865(19) 0.79162(12) -0.04919(11) 0.0239(4) Uani 1 1 d . . .
H19A H 1.2718 0.7693 -0.0866 0.036 Uiso 1 1 calc R . .
H19B H 1.2952 0.7799 -0.0096 0.036 Uiso 1 1 calc R . .
H19C H 1.2333 0.8457 -0.0548 0.036 Uiso 1 1 calc R . .
C20 C 1.1130(2) 0.67663(11) -0.03229(11) 0.0246(4) Uani 1 1 d . . .
H20A H 1.1460 0.6522 -0.0688 0.037 Uiso 1 1 calc R . .
H20B H 1.0280 0.6578 -0.0285 0.037 Uiso 1 1 calc R . .
H20C H 1.1688 0.6661 0.0078 0.037 Uiso 1 1 calc R . .
C21 C 1.0189(2) 0.77977(13) -0.10498(10) 0.0244(4) Uani 1 1 d . . .
H21A H 1.0487 0.7555 -0.1424 0.037 Uiso 1 1 calc R . .
H21B H 1.0181 0.8338 -0.1113 0.037 Uiso 1 1 calc R . .
H21C H 0.9333 0.7625 -0.1005 0.037 Uiso 1 1 calc R . .
C22 C 0.48365(19) 0.64375(12) -0.00678(10) 0.0232(4) Uani 1 1 d . . .
H22A H 0.4925 0.6370 -0.0513 0.028 Uiso 1 1 calc R . .
C23 C 0.4308(2) 0.58849(12) 0.02762(11) 0.0281(5) Uani 1 1 d . . .
H23A H 0.4033 0.5434 0.0066 0.034 Uiso 1 1 calc R . .
C24 C 0.4179(2) 0.59876(13) 0.09244(11) 0.0287(5) Uani 1 1 d . . .
H24A H 0.3818 0.5606 0.1159 0.034 Uiso 1 1 calc R . .
C25 C 0.4573(2) 0.66426(13) 0.12307(11) 0.0276(5) Uani 1 1 d . . .
H25A H 0.4476 0.6714 0.1675 0.033 Uiso 1 1 calc R . .
C26 C 0.51086(19) 0.71970(12) 0.08920(10) 0.0217(4) Uani 1 1 d . . .
H26A H 0.5388 0.7647 0.1103 0.026 Uiso 1 1 calc R . .
C27 C 0.52337(17) 0.70909(11) 0.02475(9) 0.0181(4) Uani 1 1 d . . .
C28 C 0.52997(19) 0.83158(12) -0.14566(10) 0.0222(4) Uani 1 1 d . . .
H28A H 0.5071 0.7846 -0.1299 0.027 Uiso 1 1 calc R . .
C29 C 0.4579(2) 0.86489(13) -0.19856(10) 0.0276(5) Uani 1 1 d . . .
H29A H 0.3846 0.8404 -0.2190 0.033 Uiso 1 1 calc R . .
C30 C 0.4916(2) 0.93288(13) -0.22158(11) 0.0309(5) Uani 1 1 d . . .
H30A H 0.4411 0.9551 -0.2574 0.037 Uiso 1 1 calc R . .
C31 C 0.5985(2) 0.96884(12) -0.19275(11) 0.0309(5) Uani 1 1 d . . .
H31A H 0.6225 1.0153 -0.2092 0.037 Uiso 1 1 calc R . .
C32 C 0.6708(2) 0.93702(11) -0.13962(10) 0.0240(4) Uani 1 1 d . . .
H32A H 0.7437 0.9618 -0.1191 0.029 Uiso 1 1 calc R . .
C33 C 0.63567(19) 0.86891(11) -0.11681(9) 0.0184(4) Uani 1 1 d . . .
C34 C 0.78711(19) 0.59288(11) -0.03402(10) 0.0214(4) Uani 1 1 d . . .
H34A H 0.7597 0.6057 0.0063 0.026 Uiso 1 1 calc R . .
C35 C 0.8478(2) 0.52547(11) -0.04134(11) 0.0256(5) Uani 1 1 d . . .
H35A H 0.8636 0.4924 -0.0056 0.031 Uiso 1 1 calc R . .
C36 C 0.8853(2) 0.50634(12) -0.10046(12) 0.0314(5) Uani 1 1 d . . .
H36A H 0.9262 0.4601 -0.1054 0.038 Uiso 1 1 calc R . .
C37 C 0.8629(2) 0.55479(13) -0.15229(12) 0.0317(5) Uani 1 1 d . . .
H37A H 0.8885 0.5416 -0.1929 0.038 Uiso 1 1 calc R . .
C38 C 0.8037(2) 0.62234(12) -0.14557(11) 0.0253(5) Uani 1 1 d . . .
H38A H 0.7883 0.6554 -0.1813 0.030 Uiso 1 1 calc R . .
C39 C 0.76717(17) 0.64097(10) -0.08615(10) 0.0174(4) Uani 1 1 d . . .

loop_
_atom_site_aniso_label
_atom_site_aniso_U_11
_atom_site_aniso_U_22
_atom_site_aniso_U_33
_atom_site_aniso_U_23
_atom_site_aniso_U_13
_atom_site_aniso_U_12
Co 0.01473(13) 0.01560(13) 0.01276(13) 0.00016(10) 0.00086(9) 0.00166(9)
B 0.0142(10) 0.0211(11) 0.0162(11) -0.0005(8) -0.0005(8) -0.0003(8)
O1 0.0162(7) 0.0205(7) 0.0192(7) 0.0041(5) 0.0027(5) 0.0029(5)
O2 0.0196(7) 0.0180(7) 0.0172(7) 0.0035(5) -0.0014(5) 0.0001(5)
O3 0.0230(7) 0.0207(7) 0.0165(7) -0.0041(6) -0.0015(5) 0.0062(6)
P 0.0152(2) 0.0157(2) 0.0137(2) 0.00020(18) 0.00112(18) 0.00149(18)
S1 0.0168(2) 0.0160(2) 0.0146(2) 0.00131(17) 0.00135(17) 0.00166(17)
S2 0.0175(2) 0.0162(2) 0.0165(2) -0.00080(18) 0.00126(17) 0.00283(17)
S3 0.0162(2) 0.0189(2) 0.0147(2) -0.00022(18) 0.00191(17) 0.00083(17)
C1 0.0192(10) 0.0289(11) 0.0183(10) 0.0000(8) 0.0020(8) 0.0004(8)
C2 0.0276(11) 0.0279(11) 0.0150(10) -0.0019(8) -0.0009(8) 0.0000(9)
C3 0.0218(10) 0.0275(11) 0.0205(10) 0.0041(8) -0.0057(8) -0.0009(8)
C4 0.0165(9) 0.0299(11) 0.0265(11) 0.0017(9) -0.0010(8) 0.0039(8)
C5 0.0226(10) 0.0251(10) 0.0211(10) -0.0034(8) -0.0001(8) 0.0036(8)
C6 0.0191(9) 0.0167(9) 0.0181(10) 0.0010(7) -0.0003(7) -0.0003(7)
C7 0.0214(10) 0.0235(10) 0.0168(10) -0.0002(8) -0.0028(8) -0.0023(8)
C8 0.0222(10) 0.0166(9) 0.0161(9) 0.0029(7) 0.0050(8) 0.0002(7)
C9 0.0310(11) 0.0244(10) 0.0189(10) 0.0049(8) 0.0033(8) 0.0048(9)
C10 0.0249(10) 0.0215(10) 0.0230(11) 0.0003(8) 0.0049(8) -0.0031(8)
C11 0.0240(10) 0.0218(10) 0.0223(11) 0.0008(8) 0.0074(8) 0.0007(8)
C12 0.0169(9) 0.0234(10) 0.0218(10) -0.0043(8) -0.0028(8) 0.0005(8)
C13 0.0227(10) 0.0153(9) 0.0240(11) -0.0027(8) -0.0017(8) 0.0055(7)
C14 0.0344(12) 0.0206(10) 0.0253(11) -0.0061(9) 0.0000(9) 0.0069(9)
C15 0.0374(12) 0.0177(10) 0.0237(11) 0.0026(8) -0.0001(9) 0.0025(9)
C16 0.0233(11) 0.0269(11) 0.0325(12) -0.0051(9) -0.0026(9) 0.0094(9)
C17 0.0149(9) 0.0279(11) 0.0165(10) -0.0014(8) -0.0006(7) -0.0012(8)
C18 0.0203(9) 0.0211(10) 0.0143(9) -0.0019(7) 0.0051(7) 0.0017(7)
C19 0.0202(10) 0.0275(11) 0.0250(11) 0.0020(9) 0.0077(8) -0.0001(8)
C20 0.0262(11) 0.0228(10) 0.0255(11) -0.0036(9) 0.0059(9) 0.0009(8)
C21 0.0237(10) 0.0356(12) 0.0139(10) -0.0007(9) 0.0029(8) 0.0014(9)
C22 0.0199(10) 0.0303(11) 0.0196(10) -0.0048(8) 0.0032(8) -0.0018(8)
C23 0.0235(11) 0.0264(11) 0.0339(13) -0.0030(9) 0.0016(9) -0.0048(9)
C24 0.0224(11) 0.0305(12) 0.0338(13) 0.0109(10) 0.0061(9) -0.0014(9)
C25 0.0281(11) 0.0352(12) 0.0206(11) 0.0035(9) 0.0073(9) 0.0035(9)
C26 0.0214(10) 0.0240(10) 0.0201(10) -0.0008(8) 0.0035(8) 0.0034(8)
C27 0.0132(9) 0.0230(10) 0.0180(10) 0.0031(8) 0.0017(7) 0.0026(7)
C28 0.0228(10) 0.0258(10) 0.0182(10) 0.0015(8) 0.0038(8) 0.0033(8)
C29 0.0235(11) 0.0395(13) 0.0192(11) -0.0010(9) 0.0009(8) 0.0065(9)
C30 0.0389(13) 0.0354(13) 0.0179(11) 0.0031(9) 0.0015(9) 0.0193(10)
C31 0.0503(15) 0.0218(11) 0.0209(11) 0.0052(9) 0.0058(10) 0.0085(10)
C32 0.0327(11) 0.0203(10) 0.0193(10) -0.0011(8) 0.0048(8) 0.0020(8)
C33 0.0226(10) 0.0194(9) 0.0138(9) 0.0014(7) 0.0038(7) 0.0063(8)
C34 0.0206(10) 0.0213(10) 0.0224(10) -0.0021(8) 0.0031(8) -0.0008(8)
C35 0.0217(10) 0.0180(10) 0.0358(12) 0.0018(9) -0.0023(9) -0.0010(8)
C36 0.0259(11) 0.0211(11) 0.0471(15) -0.0081(10) 0.0038(10) 0.0047(9)
C37 0.0330(12) 0.0324(12) 0.0304(12) -0.0116(10) 0.0071(10) 0.0055(10)
C38 0.0253(11) 0.0271(11) 0.0236(11) -0.0037(9) 0.0038(8) 0.0015(9)
C39 0.0138(9) 0.0164(9) 0.0215(10) -0.0036(7) 0.0000(7) -0.0001(7)

loop_
_atom_type_symbol
_atom_type_description
_atom_type_scat_dispersion_real
_atom_type_scat_dispersion_imag
_atom_type_scat_source
C C 0.0033 0.0016 'International Tables Vol C Tables 4.2.6.8 and 6.1.1.4'
H H 0.0000 0.0000 'International Tables Vol C Tables 4.2.6.8 and 6.1.1.4'
B B 0.0013 0.0007 'International Tables Vol C Tables 4.2.6.8 and 6.1.1.4'
O O 0.0106 0.0060 'International Tables Vol C Tables 4.2.6.8 and 6.1.1.4'
P P 0.1023 0.0942 'International Tables Vol C Tables 4.2.6.8 and 6.1.1.4'
S S 0.1246 0.1234 'International Tables Vol C Tables 4.2.6.8 and 6.1.1.4'
Co Co 0.3494 0.9721 'International Tables Vol C Tables 4.2.6.8 and 6.1.1.4'

loop_
_geom_angle_atom_site_label_1
_geom_angle_atom_site_label_2
_geom_angle_atom_site_label_3
_geom_angle
_geom_angle_site_symmetry_1
_geom_angle_site_symmetry_3
_geom_angle_publ_flag
P Co S1 145.25(2) . . ?
P Co S3 105.01(2) . . ?
S1 Co S3 98.19(2) . . ?
P Co S2 110.00(2) . . ?
S1 Co S2 94.60(2) . . ?
S3 Co S2 91.63(2) . . ?
P Co B 156.44(4) . . ?
S1 Co B 58.08(4) . . ?
S3 Co B 57.70(4) . . ?
S2 Co B 59.04(4) . . ?
C6 B C17 108.95(16) . . ?
C6 B C7 103.28(15) . . ?
C17 B C7 111.93(17) . . ?
C6 B C12 108.23(16) . . ?
C17 B C12 111.41(16) . . ?
C7 B C12 112.61(17) . . ?
C6 B Co 177.46(14) . . ?
C17 B Co 72.26(10) . . ?
C7 B Co 74.18(10) . . ?
C12 B Co 73.08(10) . . ?
C27 O1 P 119.25(12) . . ?
C33 O2 P 132.08(13) . . ?
C39 O3 P 127.33(12) . . ?
O2 P O1 97.87(7) . . ?
O2 P O3 99.00(7) . . ?
O1 P O3 98.37(7) . . ?
O2 P Co 115.10(5) . . ?
O1 P Co 118.34(6) . . ?
O3 P Co 123.51(5) . . ?
C7 S1 C8 105.11(9) . . ?
C7 S1 Co 107.52(7) . . ?
C8 S1 Co 116.10(6) . . ?
C12 S2 C13 103.77(9) . . ?
C12 S2 Co 104.57(7) . . ?
C13 S2 Co 122.07(7) . . ?
C17 S3 C18 104.52(9) . . ?
C17 S3 Co 104.61(7) . . ?
C18 S3 Co 118.58(7) . . ?
C2 C1 C6 122.35(19) . . ?
C3 C2 C1 120.6(2) . . ?
C2 C3 C4 118.81(19) . . ?
C3 C4 C5 119.8(2) . . ?
C4 C5 C6 123.3(2) . . ?
C5 C6 C1 115.08(18) . . ?
C5 C6 B 122.51(18) . . ?
C1 C6 B 122.21(18) . . ?
B C7 S1 114.76(13) . . ?
C10 C8 C9 110.07(17) . . ?
C10 C8 C11 111.11(17) . . ?
C9 C8 C11 110.55(17) . . ?
C10 C8 S1 105.73(13) . . ?
C9 C8 S1 107.83(14) . . ?
C11 C8 S1 111.40(13) . . ?
B C12 S2 116.75(14) . . ?
C15 C13 C14 110.90(17) . . ?
C15 C13 C16 111.21(17) . . ?
C14 C13 C16 109.74(17) . . ?
C15 C13 S2 111.14(14) . . ?
C14 C13 S2 107.82(14) . . ?
C16 C13 S2 105.86(14) . . ?
B C17 S3 114.20(13) . . ?
C21 C18 C20 111.49(17) . . ?
C21 C18 C19 109.32(17) . . ?
C20 C18 C19 110.74(17) . . ?
C21 C18 S3 105.38(13) . . ?
C20 C18 S3 110.77(14) . . ?
C19 C18 S3 108.97(14) . . ?
C23 C22 C27 119.0(2) . . ?
C24 C23 C22 120.3(2) . . ?
C25 C24 C23 120.1(2) . . ?
C24 C25 C26 120.1(2) . . ?
C27 C26 C25 119.5(2) . . ?
C26 C27 C22 121.12(19) . . ?
C26 C27 O1 118.64(18) . . ?
C22 C27 O1 120.11(18) . . ?
C33 C28 C29 118.1(2) . . ?
C30 C29 C28 120.9(2) . . ?
C29 C30 C31 120.2(2) . . ?
C30 C31 C32 119.9(2) . . ?
C33 C32 C31 119.4(2) . . ?
C28 C33 C32 121.54(19) . . ?
C28 C33 O2 124.33(18) . . ?
C32 C33 O2 114.13(18) . . ?
C39 C34 C35 119.1(2) . . ?
C36 C35 C34 120.3(2) . . ?
C35 C36 C37 119.7(2) . . ?
C36 C37 C38 120.7(2) . . ?
C39 C38 C37 119.1(2) . . ?
C34 C39 C38 121.09(19) . . ?
C34 C39 O3 122.51(18) . . ?
C38 C39 O3 116.31(18) . . ?

loop_
_geom_bond_atom_site_label_1
_geom_bond_atom_site_label_2
_geom_bond_distance
_geom_bond_site_symmetry_2
_geom_bond_publ_flag
Co P 2.1448(6) . ?
Co S1 2.3079(6) . ?
Co S3 2.3197(6) . ?
Co S2 2.3366(6) . ?
Co B 3.391(2) . ?
B C6 1.648(3) . ?
B C17 1.648(3) . ?
B C7 1.649(3) . ?
B C12 1.652(3) . ?
O1 C27 1.397(2) . ?
O1 P 1.6314(14) . ?
O2 C33 1.398(2) . ?
O2 P 1.5971(14) . ?
O3 C39 1.384(2) . ?
O3 P 1.6352(14) . ?
S1 C7 1.820(2) . ?
S1 C8 1.860(2) . ?
S2 C12 1.831(2) . ?
S2 C13 1.859(2) . ?
S3 C17 1.8168(19) . ?
S3 C18 1.854(2) . ?
C1 C2 1.387(3) . ?
C1 C6 1.404(3) . ?
C2 C3 1.382(3) . ?
C3 C4 1.382(3) . ?
C4 C5 1.387(3) . ?
C5 C6 1.393(3) . ?
C8 C10 1.523(3) . ?
C8 C9 1.524(3) . ?
C8 C11 1.526(3) . ?
C13 C15 1.521(3) . ?
C13 C14 1.527(3) . ?
C13 C16 1.529(3) . ?
C18 C21 1.523(3) . ?
C18 C20 1.525(3) . ?
C18 C19 1.529(3) . ?
C22 C23 1.385(3) . ?
C22 C27 1.386(3) . ?
C23 C24 1.384(3) . ?
C24 C25 1.379(3) . ?
C25 C26 1.385(3) . ?
C26 C27 1.377(3) . ?
C28 C33 1.382(3) . ?
C28 C29 1.395(3) . ?
C29 C30 1.377(3) . ?
C30 C31 1.380(3) . ?
C31 C32 1.388(3) . ?
C32 C33 1.382(3) . ?
C34 C39 1.382(3) . ?
C34 C35 1.392(3) . ?
C35 C36 1.383(3) . ?
C36 C37 1.383(3) . ?
C37 C38 1.385(3) . ?
C38 C39 1.383(3) . ?

loop_
_geom_torsion_atom_site_label_1
_geom_torsion_atom_site_label_2
_geom_torsion_atom_site_label_3
_geom_torsion_atom_site_label_4
_geom_torsion
_geom_torsion_site_symmetry_1
_geom_torsion_site_symmetry_2
_geom_torsion_site_symmetry_3
_geom_torsion_site_symmetry_4
_geom_torsion_publ_flag
P Co B C17 -68.44(16) . . . . ?
S1 Co B C17 104.82(11) . . . . ?
S3 Co B C17 -21.50(9) . . . . ?
S2 Co B C17 -136.23(12) . . . . ?
P Co B C7 171.69(9) . . . . ?
S1 Co B C7 -15.06(9) . . . . ?
S3 Co B C7 -141.37(12) . . . . ?
S2 Co B C7 103.89(11) . . . . ?
P Co B C12 51.43(17) . . . . ?
S1 Co B C12 -135.31(12) . . . . ?
S3 Co B C12 98.37(11) . . . . ?
S2 Co B C12 -16.37(10) . . . . ?
C33 O2 P O1 -50.79(18) . . . . ?
C33 O2 P O3 49.04(18) . . . . ?
C33 O2 P Co -177.23(15) . . . . ?
C27 O1 P O2 179.32(14) . . . . ?
C27 O1 P O3 78.96(14) . . . . ?
C27 O1 P Co -56.55(15) . . . . ?
C39 O3 P O2 139.40(16) . . . . ?
C39 O3 P O1 -121.20(16) . . . . ?
C39 O3 P Co 11.09(19) . . . . ?
S1 Co P O2 -172.53(6) . . . . ?
S3 Co P O2 -42.35(6) . . . . ?
S2 Co P O2 55.06(7) . . . . ?
B Co P O2 -2.60(13) . . . . ?
S1 Co P O1 72.36(7) . . . . ?
S3 Co P O1 -157.46(6) . . . . ?
S2 Co P O1 -60.05(6) . . . . ?
B Co P O1 -117.71(12) . . . . ?
S1 Co P O3 -51.39(8) . . . . ?
S3 Co P O3 78.80(7) . . . . ?
S2 Co P O3 176.21(7) . . . . ?
B Co P O3 118.55(12) . . . . ?
P Co S1 C7 -170.99(8) . . . . ?
S3 Co S1 C7 57.22(8) . . . . ?
S2 Co S1 C7 -35.10(8) . . . . ?
B Co S1 C7 13.74(9) . . . . ?
P Co S1 C8 -53.66(8) . . . . ?
S3 Co S1 C8 174.54(7) . . . . ?
S2 Co S1 C8 82.22(7) . . . . ?
B Co S1 C8 131.06(8) . . . . ?
P Co S2 C12 -142.25(7) . . . . ?
S1 Co S2 C12 62.73(7) . . . . ?
S3 Co S2 C12 -35.62(7) . . . . ?
B Co S2 C12 14.56(8) . . . . ?
P Co S2 C13 -25.30(8) . . . . ?
S1 Co S2 C13 179.68(8) . . . . ?
S3 Co S2 C13 81.33(8) . . . . ?
B Co S2 C13 131.51(9) . . . . ?
P Co S3 C17 -178.50(7) . . . . ?
S1 Co S3 C17 -24.60(7) . . . . ?
S2 Co S3 C17 70.29(7) . . . . ?
B Co S3 C17 19.10(8) . . . . ?
P Co S3 C18 -62.57(8) . . . . ?
S1 Co S3 C18 91.32(8) . . . . ?
S2 Co S3 C18 -173.79(7) . . . . ?
B Co S3 C18 135.03(9) . . . . ?
C6 C1 C2 C3 -0.7(3) . . . . ?
C1 C2 C3 C4 -0.4(3) . . . . ?
C2 C3 C4 C5 1.0(3) . . . . ?
C3 C4 C5 C6 -0.6(3) . . . . ?
C4 C5 C6 C1 -0.4(3) . . . . ?
C4 C5 C6 B -175.39(19) . . . . ?
C2 C1 C6 C5 1.1(3) . . . . ?
C2 C1 C6 B 176.06(19) . . . . ?
C17 B C6 C5 -15.6(3) . . . . ?
C7 B C6 C5 103.5(2) . . . . ?
C12 B C6 C5 -136.9(2) . . . . ?
C17 B C6 C1 169.84(18) . . . . ?
C7 B C6 C1 -71.0(2) . . . . ?
C12 B C6 C1 48.5(2) . . . . ?
C6 B C7 S1 -162.02(13) . . . . ?
C17 B C7 S1 -45.0(2) . . . . ?
C12 B C7 S1 81.46(19) . . . . ?
Co B C7 S1 17.93(10) . . . . ?
C8 S1 C7 B -151.42(14) . . . . ?
Co S1 C7 B -27.15(16) . . . . ?
C7 S1 C8 C10 -177.86(13) . . . . ?
Co S1 C8 C10 63.49(14) . . . . ?
C7 S1 C8 C9 -60.14(15) . . . . ?
Co S1 C8 C9 -178.80(11) . . . . ?
C7 S1 C8 C11 61.33(16) . . . . ?
Co S1 C8 C11 -57.33(15) . . . . ?
C6 B C12 S2 -157.51(14) . . . . ?
C17 B C12 S2 82.72(19) . . . . ?
C7 B C12 S2 -44.0(2) . . . . ?
Co B C12 S2 20.20(11) . . . . ?
C13 S2 C12 B -158.64(15) . . . . ?
Co S2 C12 B -29.69(16) . . . . ?
C12 S2 C13 C15 65.48(16) . . . . ?
Co S2 C13 C15 -51.86(16) . . . . ?
C12 S2 C13 C14 -56.26(17) . . . . ?
Co S2 C13 C14 -173.60(12) . . . . ?
C12 S2 C13 C16 -173.65(14) . . . . ?
Co S2 C13 C16 69.00(16) . . . . ?
C6 B C17 S3 -156.65(13) . . . . ?
C7 B C17 S3 89.77(18) . . . . ?
C12 B C17 S3 -37.3(2) . . . . ?
Co B C17 S3 25.70(10) . . . . ?
C18 S3 C17 B -163.93(14) . . . . ?
Co S3 C17 B -38.60(15) . . . . ?
C17 S3 C18 C21 -169.18(14) . . . . ?
Co S3 C18 C21 74.85(14) . . . . ?
C17 S3 C18 C20 70.11(16) . . . . ?
Co S3 C18 C20 -45.86(16) . . . . ?
C17 S3 C18 C19 -51.96(16) . . . . ?
Co S3 C18 C19 -167.93(11) . . . . ?
C27 C22 C23 C24 0.1(3) . . . . ?
C22 C23 C24 C25 0.2(3) . . . . ?
C23 C24 C25 C26 -0.5(3) . . . . ?
C24 C25 C26 C27 0.6(3) . . . . ?
C25 C26 C27 C22 -0.2(3) . . . . ?
C25 C26 C27 O1 175.49(18) . . . . ?
C23 C22 C27 C26 -0.1(3) . . . . ?
C23 C22 C27 O1 -175.77(18) . . . . ?
P O1 C27 C26 100.77(19) . . . . ?
P O1 C27 C22 -83.5(2) . . . . ?
C33 C28 C29 C30 0.4(3) . . . . ?
C28 C29 C30 C31 0.6(3) . . . . ?
C29 C30 C31 C32 -1.2(3) . . . . ?
C30 C31 C32 C33 1.0(3) . . . . ?
C29 C28 C33 C32 -0.6(3) . . . . ?
C29 C28 C33 O2 179.21(18) . . . . ?
C31 C32 C33 C28 0.0(3) . . . . ?
C31 C32 C33 O2 -179.88(18) . . . . ?
P O2 C33 C28 3.2(3) . . . . ?
P O2 C33 C32 -176.91(14) . . . . ?
C39 C34 C35 C36 -1.3(3) . . . . ?
C34 C35 C36 C37 0.4(3) . . . . ?
C35 C36 C37 C38 0.1(3) . . . . ?
C36 C37 C38 C39 0.1(3) . . . . ?
C35 C34 C39 C38 1.6(3) . . . . ?
C35 C34 C39 O3 178.15(17) . . . . ?
C37 C38 C39 C34 -1.0(3) . . . . ?
C37 C38 C39 O3 -177.77(19) . . . . ?
P O3 C39 C34 40.3(3) . . . . ?
P O3 C39 C38 -142.97(16) . . . . ?
